data_4077548
loop_
_publ_author_name
'Mills, R. C.'
'Abboud, K. A.'
'Boncella, J. M.'

_publ_section_title
;
 Synthesis of d2Tungsten Arene Complexes and Their Reaction with
 Diphenylacetylene
;
_journal_issue 16
_journal_name_full Organometallics
_journal_page_first 2953
_journal_paper_doi 10.1021/om0004390
_journal_volume 19
_journal_year 2000
_chemical_formula_sum 'C27 H39 N3 Si2 W'
_chemical_formula_weight 645.64
_chemical_name_systematic
;
  ?
;
_space_group_IT_number 14
_symmetry_cell_setting monoclinic
_symmetry_space_group_name_Hall '-P 2yn'
_symmetry_space_group_name_H-M 'P 1 21/n 1'
_atom_sites_solution_hydrogens geom
_atom_sites_solution_primary direct
_atom_sites_solution_secondary difmap
_audit_creation_method SHELXL-97
_cell_angle_alpha 90.00
_cell_angle_beta 94.317(1)
_cell_angle_gamma 90.00
_cell_formula_units_Z 4
_cell_length_a 12.1874(5)
_cell_length_b 15.6037(7)
_cell_length_c 14.5968(6)
_cell_measurement_temperature 173(2)
_cell_volume 2768.0(2)
_computing_cell_refinement 'Bruker SMART'
_computing_data_collection 'Bruker SMART'
_computing_data_reduction 'Bruker SHELXTL'
_computing_molecular_graphics 'Bruker SHELXTL'
_computing_publication_material 'Bruker SHELXTL'
_computing_structure_refinement 'SHELXL-97 (Sheldrick, 1997)'
_computing_structure_solution 'SHELXS-97 (Sheldrick, 1990)'
_diffrn_ambient_temperature 173(2)
_diffrn_measured_fraction_theta_full 0.995
_diffrn_measured_fraction_theta_max 0.995
_diffrn_measurement_device_type 'CCD area detector'
_diffrn_measurement_method 'phi and omega scans'
_diffrn_radiation_monochromator graphite
_diffrn_radiation_source 'normal-focus sealed tube'
_diffrn_radiation_type MoK\a
_diffrn_radiation_wavelength 0.71073
_diffrn_reflns_av_R_equivalents 0.0666
_diffrn_reflns_av_sigmaI/netI 0.0844
_diffrn_reflns_limit_h_max 13
_diffrn_reflns_limit_h_min -15
_diffrn_reflns_limit_k_max 15
_diffrn_reflns_limit_k_min -20
_diffrn_reflns_limit_l_max 18
_diffrn_reflns_limit_l_min -18
_diffrn_reflns_number 20021
_diffrn_reflns_theta_full 27.50
_diffrn_reflns_theta_max 27.50
_diffrn_reflns_theta_min 1.91
_exptl_absorpt_coefficient_mu 4.279
_exptl_absorpt_correction_T_max 0.9153
_exptl_absorpt_correction_T_min 0.5992
_exptl_absorpt_correction_type integration
_exptl_crystal_colour Amber
_exptl_crystal_density_diffrn 1.549
_exptl_crystal_density_method 'not measured'
_exptl_crystal_description Plates
_exptl_crystal_F_000 1296
_exptl_crystal_size_max 0.16
_exptl_crystal_size_mid 0.10
_exptl_crystal_size_min 0.02
_refine_diff_density_max 0.648
_refine_diff_density_min -0.725
_refine_diff_density_rms 0.140
_refine_ls_extinction_coef 0.00025(5)
_refine_ls_extinction_expression Fc^*^=kFc[1+0.001xFc^2^\l^3^/sin(2\q)]^-1/4^
_refine_ls_extinction_method SHELXL
_refine_ls_goodness_of_fit_ref 0.961
_refine_ls_hydrogen_treatment mixed
_refine_ls_matrix_type full
_refine_ls_number_parameters 301
_refine_ls_number_reflns 6319
_refine_ls_number_restraints 0
_refine_ls_restrained_S_all 0.961
_refine_ls_R_factor_all 0.0798
_refine_ls_R_factor_gt 0.0371
_refine_ls_shift/su_max 0.002
_refine_ls_shift/su_mean 0.000
_refine_ls_structure_factor_coef Fsqd
_refine_ls_weighting_details 'calc w=1/[\s^2^(Fo^2^)+(0.0171P)^2^+0.0000P] where P=(Fo^2^+2Fc^2^)/3'
_refine_ls_weighting_scheme calc
_refine_ls_wR_factor_gt 0.0553
_refine_ls_wR_factor_ref 0.0642
_reflns_number_gt 4221
_reflns_number_total 6319
_reflns_threshold_expression >2sigma(I)
_cod_data_source_file om0004390.cif
_cod_data_source_block rcm2
_cod_depositor_comments
;
The following automatic conversions were performed:

'_symmetry_cell_setting' value 'Monoclinic' changed to 'monoclinic'
according to /home/saulius/struct/CIF-dictionaries/cif_core.dic
dictionary named 'cif_core.dic' version 2.4.2 from 2011-04-26.

Automatic conversion script
Id: cif_fix_values 1715 2011-07-08 13:25:40Z adriana 
;
_cod_original_sg_symbol_H-M P2(1)/n
_cod_database_code 4077548

loop_
_symmetry_equiv_pos_as_xyz
'x, y, z'
'-x+1/2, y+1/2, -z+1/2'
'-x, -y, -z'
'x-1/2, -y-1/2, z-1/2'

loop_
_atom_site_label
_atom_site_type_symbol
_atom_site_fract_x
_atom_site_fract_y
_atom_site_fract_z
_atom_site_U_iso_or_equiv
_atom_site_adp_type
_atom_site_occupancy
_atom_site_symmetry_multiplicity
_atom_site_calc_flag
_atom_site_refinement_flags
_atom_site_disorder_assembly
_atom_site_disorder_group
W W 0.192053(16) -0.814052(13) 1.237905(14) 0.02261(7) Uani 1 1 d . A .
Si1 Si 0.44357(11) -0.87438(9) 1.32427(10) 0.0259(3) Uani 1 1 d . A .
Si2 Si -0.02202(10) -0.94809(9) 1.19925(9) 0.0236(3) Uani 1 1 d . A .
N1 N 0.2345(3) -0.8344(3) 1.1272(3) 0.0276(10) Uani 1 1 d . . .
N2 N 0.3003(3) -0.8868(2) 1.3202(3) 0.0209(9) Uani 1 1 d . . .
N3 N 0.0989(3) -0.9198(2) 1.2645(3) 0.0214(9) Uani 1 1 d . . .
C1 C 0.1791(4) -0.7298(3) 1.3850(4) 0.0271(12) Uani 1 1 d . . .
C2 C 0.0734(4) -0.7464(3) 1.3505(4) 0.0287(12) Uani 1 1 d . A .
H2A H 0.0207 -0.7664 1.3903 0.034 Uiso 1 1 calc R . .
C3 C 0.0413(4) -0.7335(3) 1.2531(4) 0.0316(13) Uani 1 1 d . . .
H3A H -0.0226 -0.7599 1.2245 0.038 Uiso 1 1 calc R A .
C4 C 0.1090(4) -0.6800(4) 1.2029(4) 0.0373(13) Uani 1 1 d . A .
H4A H 0.0810 -0.6563 1.1459 0.045 Uiso 1 1 calc R . .
C5 C 0.2148(4) -0.6625(3) 1.2363(4) 0.0382(15) Uani 1 1 d . . .
H5A H 0.2596 -0.6255 1.2033 0.046 Uiso 1 1 calc R A .
C6 C 0.2575(4) -0.7000(3) 1.3213(4) 0.0301(13) Uani 1 1 d . A .
H6A H 0.3346 -0.7053 1.3357 0.036 Uiso 1 1 calc R . .
C1' C 0.2235(4) -0.7507(4) 1.4816(4) 0.0317(13) Uani 1 1 d . A .
H1'A H 0.2427 -0.6960 1.5132 0.038 Uiso 1 1 calc R . .
H1'B H 0.2928 -0.7832 1.4778 0.038 Uiso 1 1 calc R . .
C2' C 0.1506(4) -0.8010(4) 1.5415(3) 0.0340(13) Uani 1 1 d . . .
H2'A H 0.1261 -0.8544 1.5094 0.041 Uiso 1 1 calc R A .
H2'B H 0.0845 -0.7668 1.5524 0.041 Uiso 1 1 calc R . .
C3' C 0.2121(4) -0.8235(4) 1.6333(4) 0.0456(15) Uani 1 1 d . A .
H3'1 H 0.2767 -0.8584 1.6225 0.068 Uiso 1 1 calc R . .
H3'2 H 0.1633 -0.8557 1.6711 0.068 Uiso 1 1 calc R . .
H3'3 H 0.2358 -0.7706 1.6653 0.068 Uiso 1 1 calc R . .
C7 C 0.2787(9) -0.8839(8) 1.0586(7) 0.026(3) Uiso 0.665(15) 1 d P A 1
C8 C 0.2944(7) -0.8463(8) 0.9709(7) 0.034(2) Uiso 0.665(15) 1 d P A 1
H8A H 0.2742 -0.7883 0.9597 0.040 Uiso 0.665(15) 1 calc PR A 1
C9 C 0.3393(8) -0.8941(9) 0.9016(7) 0.043(3) Uiso 0.665(15) 1 d P A 1
H9A H 0.3490 -0.8700 0.8430 0.051 Uiso 0.665(15) 1 calc PR A 1
C10 C 0.3684(8) -0.9765(8) 0.9217(9) 0.045(3) Uiso 0.665(15) 1 d P A 1
H10A H 0.3992 -1.0097 0.8755 0.054 Uiso 0.665(15) 1 calc PR A 1
C11 C 0.3554(8) -1.0154(7) 1.0072(8) 0.046(3) Uiso 0.665(15) 1 d P A 1
H11A H 0.3790 -1.0725 1.0191 0.056 Uiso 0.665(15) 1 calc PR A 1
C12 C 0.3079(8) -0.9686(7) 1.0722(8) 0.036(3) Uiso 0.665(15) 1 d P A 1
H12A H 0.2943 -0.9952 1.1288 0.043 Uiso 0.665(15) 1 calc PR A 1
C7' C 0.2697(16) -0.8626(14) 1.0472(14) 0.019(5) Uiso 0.335(15) 1 d P A 2
C8' C 0.2780(13) -0.8052(13) 0.9732(11) 0.025(4) Uiso 0.335(15) 1 d P A 2
H8'A H 0.2617 -0.7459 0.9772 0.030 Uiso 0.335(15) 1 calc PR A 2
C9' C 0.3125(15) -0.8439(15) 0.8927(14) 0.048(6) Uiso 0.335(15) 1 d P A 2
H9'A H 0.3133 -0.8124 0.8371 0.057 Uiso 0.335(15) 1 calc PR A 2
C10' C 0.3465(15) -0.9328(17) 0.8972(14) 0.035(6) Uiso 0.335(15) 1 d P A 2
H10B H 0.3760 -0.9535 0.8430 0.042 Uiso 0.335(15) 1 calc PR A 2
C11' C 0.343(2) -0.9896(18) 0.963(2) 0.067(8) Uiso 0.335(15) 1 d P A 2
H11B H 0.3674 -1.0474 0.9608 0.080 Uiso 0.335(15) 1 calc PR A 2
C12' C 0.2961(17) -0.9479(17) 1.0423(17) 0.048(6) Uiso 0.335(15) 1 d P A 2
H12B H 0.2828 -0.9828 1.0936 0.057 Uiso 0.335(15) 1 calc PR A 2
C13 C 0.5134(4) -0.9809(3) 1.3159(4) 0.0321(13) Uani 1 1 d . . .
H13A H 0.5102 -1.0119 1.3740 0.048 Uiso 1 1 calc R A .
H13B H 0.5905 -0.9721 1.3033 0.048 Uiso 1 1 calc R . .
H13C H 0.4761 -1.0144 1.2660 0.048 Uiso 1 1 calc R . .
C14 C 0.5017(4) -0.8199(4) 1.4314(4) 0.0409(14) Uani 1 1 d . . .
H14A H 0.4749 -0.7607 1.4323 0.061 Uiso 1 1 calc R A .
H14B H 0.5822 -0.8199 1.4329 0.061 Uiso 1 1 calc R . .
H14C H 0.4784 -0.8506 1.4852 0.061 Uiso 1 1 calc R . .
C15 C 0.4861(4) -0.8114(4) 1.2239(4) 0.0421(14) Uani 1 1 d . . .
H15A H 0.4612 -0.8409 1.1668 0.063 Uiso 1 1 calc R A .
H15B H 0.5664 -0.8061 1.2279 0.063 Uiso 1 1 calc R . .
H15C H 0.4529 -0.7542 1.2245 0.063 Uiso 1 1 calc R . .
C16 C 0.2506(4) -0.9509(3) 1.3703(3) 0.0217(11) Uani 1 1 d . A .
C17 C 0.2977(4) -0.9949(3) 1.4466(3) 0.0252(12) Uani 1 1 d . . .
H17A H 0.3723 -0.9841 1.4668 0.030 Uiso 1 1 calc R A .
C18 C 0.2384(4) -1.0535(3) 1.4933(3) 0.0289(12) Uani 1 1 d . A .
H18A H 0.2720 -1.0825 1.5453 0.035 Uiso 1 1 calc R . .
C19 C 0.1289(4) -1.0702(3) 1.4640(3) 0.0299(12) Uani 1 1 d . . .
H19A H 0.0878 -1.1108 1.4958 0.036 Uiso 1 1 calc R A .
C20 C 0.0805(4) -1.0274(3) 1.3881(3) 0.0262(12) Uani 1 1 d . A .
H20A H 0.0058 -1.0388 1.3686 0.031 Uiso 1 1 calc R . .
C21 C 0.1389(3) -0.9682(3) 1.3403(3) 0.0178(10) Uani 1 1 d . A .
C22 C -0.0321(4) -0.8921(4) 1.0859(3) 0.0331(13) Uani 1 1 d . . .
H22A H -0.0438 -0.8307 1.0953 0.050 Uiso 1 1 calc R A .
H22B H -0.0940 -0.9157 1.0471 0.050 Uiso 1 1 calc R . .
H22C H 0.0363 -0.9007 1.0557 0.050 Uiso 1 1 calc R . .
C23 C -0.0191(4) -1.0647(3) 1.1714(4) 0.0362(13) Uani 1 1 d . . .
H23A H 0.0445 -1.0770 1.1363 0.054 Uiso 1 1 calc R A .
H23B H -0.0869 -1.0804 1.1349 0.054 Uiso 1 1 calc R . .
H23C H -0.0134 -1.0980 1.2285 0.054 Uiso 1 1 calc R . .
C24 C -0.1478(4) -0.9222(4) 1.2600(4) 0.0359(14) Uani 1 1 d . . .
H24A H -0.1525 -0.9610 1.3123 0.054 Uiso 1 1 calc R A .
H24B H -0.2134 -0.9291 1.2175 0.054 Uiso 1 1 calc R . .
H24C H -0.1435 -0.8629 1.2821 0.054 Uiso 1 1 calc R . .

loop_
_atom_site_aniso_label
_atom_site_aniso_U_11
_atom_site_aniso_U_22
_atom_site_aniso_U_33
_atom_site_aniso_U_23
_atom_site_aniso_U_13
_atom_site_aniso_U_12
W 0.02398(10) 0.02013(10) 0.02377(10) 0.00244(12) 0.00214(7) 0.00057(12)
Si1 0.0201(7) 0.0254(8) 0.0320(8) -0.0024(7) 0.0016(6) -0.0021(6)
Si2 0.0210(7) 0.0275(8) 0.0220(7) -0.0003(6) -0.0009(6) 0.0018(6)
N1 0.027(2) 0.030(3) 0.026(2) 0.0025(19) 0.0033(18) -0.0024(19)
N2 0.019(2) 0.018(2) 0.026(2) 0.0021(19) 0.0034(17) 0.0018(17)
N3 0.020(2) 0.023(2) 0.020(2) -0.0002(18) -0.0018(17) -0.0010(18)
C1 0.030(3) 0.016(3) 0.035(3) -0.007(2) 0.005(2) 0.002(2)
C2 0.030(3) 0.024(3) 0.032(3) -0.004(2) 0.004(2) 0.006(2)
C3 0.029(3) 0.027(3) 0.038(3) -0.002(3) -0.004(2) 0.004(2)
C4 0.049(3) 0.025(3) 0.037(3) 0.007(3) 0.000(3) 0.008(3)
C5 0.044(4) 0.021(3) 0.051(4) 0.007(3) 0.010(3) 0.003(2)
C6 0.029(3) 0.020(3) 0.042(3) -0.005(3) 0.005(2) 0.004(2)
C1' 0.025(3) 0.038(3) 0.033(3) -0.009(3) 0.004(2) -0.006(2)
C2' 0.032(3) 0.042(4) 0.029(3) -0.008(3) 0.006(2) -0.001(3)
C3' 0.048(3) 0.055(4) 0.034(3) -0.005(3) 0.009(3) 0.001(3)
C13 0.025(3) 0.031(3) 0.042(3) 0.003(3) 0.009(2) -0.001(2)
C14 0.023(3) 0.043(4) 0.055(4) -0.017(3) -0.007(2) 0.001(3)
C15 0.030(3) 0.041(3) 0.057(4) 0.008(4) 0.016(2) -0.007(3)
C16 0.024(3) 0.017(3) 0.025(3) -0.004(2) 0.005(2) -0.001(2)
C17 0.014(2) 0.035(3) 0.026(3) 0.002(2) -0.001(2) 0.003(2)
C18 0.028(3) 0.031(3) 0.028(3) 0.011(3) 0.003(2) 0.004(2)
C19 0.030(3) 0.035(3) 0.025(3) 0.008(3) 0.003(2) -0.007(3)
C20 0.022(3) 0.027(3) 0.031(3) 0.002(2) 0.006(2) -0.005(2)
C21 0.019(2) 0.015(3) 0.019(2) -0.001(2) 0.0040(19) 0.004(2)
C22 0.031(3) 0.039(3) 0.028(3) 0.003(3) -0.005(2) 0.002(3)
C23 0.036(3) 0.035(3) 0.037(3) 0.001(3) 0.001(2) -0.003(3)
C24 0.021(3) 0.051(4) 0.036(3) 0.003(3) 0.004(2) 0.000(3)

loop_
_atom_type_symbol
_atom_type_description
_atom_type_scat_dispersion_real
_atom_type_scat_dispersion_imag
_atom_type_scat_source
C C 0.0033 0.0016 'International Tables Vol C Tables 4.2.6.8 and 6.1.1.4'
H H 0.0000 0.0000 'International Tables Vol C Tables 4.2.6.8 and 6.1.1.4'
N N 0.0061 0.0033 'International Tables Vol C Tables 4.2.6.8 and 6.1.1.4'
Si Si 0.0817 0.0704 'International Tables Vol C Tables 4.2.6.8 and 6.1.1.4'
W W -0.8490 6.8722 'International Tables Vol C Tables 4.2.6.8 and 6.1.1.4'

loop_
_geom_angle_atom_site_label_1
_geom_angle_atom_site_label_2
_geom_angle_atom_site_label_3
_geom_angle
N1 W N3 103.44(16)
N1 W N2 102.50(16)
N3 W N2 77.66(14)
N1 W C3 119.28(19)
N3 W C3 87.89(18)
N2 W C3 137.97(18)
N1 W C6 121.20(18)
N3 W C6 134.90(17)
N2 W C6 86.29(17)
C3 W C6 76.44(18)
N1 W C4 96.40(18)
N3 W C4 121.15(17)
N2 W C4 149.34(18)
C3 W C4 35.63(18)
C6 W C4 63.21(19)
N1 W C5 97.33(19)
N3 W C5 149.88(17)
N2 W C5 118.93(17)
C3 W C5 62.78(19)
C6 W C5 35.83(18)
C4 W C5 33.61(18)
N1 W C2 154.42(17)
N3 W C2 81.98(16)
N2 W C2 103.08(15)
C3 W C2 35.25(17)
C6 W C2 60.90(17)
C4 W C2 60.60(18)
C5 W C2 70.16(18)
N1 W C1 155.83(17)
N3 W C1 100.72(16)
N2 W C1 82.52(15)
C3 W C1 61.50(18)
C6 W C1 34.85(16)
C4 W C1 70.79(18)
C5 W C1 60.50(18)
C2 W C1 31.60(15)
N2 Si1 C15 111.4(2)
N2 Si1 C14 113.1(2)
C15 Si1 C14 107.9(3)
N2 Si1 C13 110.8(2)
C15 Si1 C13 105.1(3)
C14 Si1 C13 108.2(2)
N3 Si2 C23 109.6(2)
N3 Si2 C22 111.1(2)
C23 Si2 C22 105.3(2)
N3 Si2 C24 112.0(2)
C23 Si2 C24 110.1(2)
C22 Si2 C24 108.5(2)
C7' N1 C7 15.9(10)
C7' N1 W 171.0(10)
C7 N1 W 155.2(6)
C16 N2 Si1 121.9(3)
C16 N2 W 114.5(3)
Si1 N2 W 123.5(2)
C21 N3 Si2 121.6(3)
C21 N3 W 114.7(3)
Si2 N3 W 123.7(2)
C2 C1 C6 117.9(5)
C2 C1 C1' 124.4(5)
C6 C1 C1' 117.2(4)
C2 C1 W 73.0(3)
C6 C1 W 62.6(3)
C1' C1 W 129.8(3)
C1 C2 C3 120.5(5)
C1 C2 W 75.4(3)
C3 C2 W 62.9(3)
C4 C3 C2 117.5(5)
C4 C3 W 76.5(3)
C2 C3 W 81.8(3)
C5 C4 C3 120.1(5)
C5 C4 W 74.0(3)
C3 C4 W 67.9(3)
C4 C5 C6 119.8(5)
C4 C5 W 72.4(3)
C6 C5 W 67.7(3)
C5 C6 C1 117.9(4)
C5 C6 W 76.5(3)
C1 C6 W 82.6(3)
C1 C1' C2' 117.8(4)
C1' C2' C3' 110.8(4)
C12 C7 N1 122.2(9)
C12 C7 C8 118.1(11)
N1 C7 C8 119.7(10)
C9 C8 C7 120.8(10)
C10 C9 C8 117.2(10)
C9 C10 C11 123.7(10)
C12 C11 C10 118.0(11)
C11 C12 C7 122.1(11)
N1 C7' C12' 117.0(18)
N1 C7' C8' 120.1(16)
C12' C7' C8' 122.9(19)
C7' C8' C9' 114.1(18)
C8' C9' C10' 118.3(18)
C11' C10' C9' 131(2)
C10' C11' C12' 108(2)
C7' C12' C11' 125(2)
C17 C16 N2 126.8(4)
C17 C16 C21 118.6(4)
N2 C16 C21 114.5(4)
C18 C17 C16 121.5(4)
C17 C18 C19 119.9(5)
C20 C19 C18 119.6(5)
C21 C20 C19 121.3(4)
C20 C21 N3 126.7(4)
C20 C21 C16 119.1(4)
N3 C21 C16 114.2(4)

loop_
_geom_bond_atom_site_label_1
_geom_bond_atom_site_label_2
_geom_bond_distance
W N1 1.762(4)
W N3 2.056(4)
W N2 2.057(4)
W C3 2.251(5)
W C6 2.267(5)
W C4 2.363(5)
W C5 2.382(5)
W C2 2.503(5)
W C1 2.533(5)
Si1 N2 1.753(4)
Si1 C15 1.869(5)
Si1 C14 1.872(5)
Si1 C13 1.876(5)
Si2 N3 1.750(4)
Si2 C23 1.866(6)
Si2 C22 1.867(5)
Si2 C24 1.873(5)
N1 C7' 1.35(2)
N1 C7 1.405(12)
N2 C16 1.404(6)
N3 C21 1.398(5)
C1 C2 1.371(6)
C1 C6 1.459(7)
C1 C1' 1.507(7)
C2 C3 1.459(7)
C3 C4 1.416(7)
C4 C5 1.372(7)
C5 C6 1.434(7)
C1' C2' 1.513(7)
C2' C3' 1.527(7)
C7 C12 1.379(16)
C7 C8 1.434(14)
C8 C9 1.400(14)
C9 C10 1.360(15)
C10 C11 1.406(16)
C11 C12 1.361(14)
C7' C12' 1.37(3)
C7' C8' 1.41(3)
C8' C9' 1.41(3)
C9' C10' 1.45(3)
C10' C11' 1.31(3)
C11' C12' 1.48(3)
C16 C17 1.394(6)
C16 C21 1.424(6)
C17 C18 1.378(7)
C18 C19 1.394(6)
C19 C20 1.387(6)
C20 C21 1.386(6)

loop_
_geom_torsion_atom_site_label_1
_geom_torsion_atom_site_label_2
_geom_torsion_atom_site_label_3
_geom_torsion_atom_site_label_4
_geom_torsion
N3 W N1 C7' -42(5)
N2 W N1 C7' 38(5)
C3 W N1 C7' -138(5)
C6 W N1 C7' 131(5)
C4 W N1 C7' -167(5)
C5 W N1 C7' 160(5)
C2 W N1 C7' -142(5)
C1 W N1 C7' 137(5)
N3 W N1 C7 -48.2(12)
N2 W N1 C7 31.8(12)
C3 W N1 C7 -143.4(12)
C6 W N1 C7 125.1(12)
C4 W N1 C7 -172.4(12)
C5 W N1 C7 153.7(12)
C2 W N1 C7 -147.9(11)
C1 W N1 C7 131.5(12)
C15 Si1 N2 C16 160.8(4)
C14 Si1 N2 C16 -77.5(4)
C13 Si1 N2 C16 44.1(4)
C15 Si1 N2 W -16.0(3)
C14 Si1 N2 W 105.6(3)
C13 Si1 N2 W -132.7(3)
N1 W N2 C16 -118.8(3)
N3 W N2 C16 -17.5(3)
C3 W N2 C16 55.1(4)
C6 W N2 C16 120.0(3)
C4 W N2 C16 114.5(4)
C5 W N2 C16 135.4(3)
C2 W N2 C16 61.1(3)
C1 W N2 C16 85.2(3)
N1 W N2 Si1 58.2(3)
N3 W N2 Si1 159.5(3)
C3 W N2 Si1 -127.9(3)
C6 W N2 Si1 -62.9(3)
C4 W N2 Si1 -68.5(4)
C5 W N2 Si1 -47.5(3)
C2 W N2 Si1 -121.9(2)
C1 W N2 Si1 -97.7(3)
C23 Si2 N3 C21 -47.5(4)
C22 Si2 N3 C21 -163.5(4)
C24 Si2 N3 C21 75.0(4)
C23 Si2 N3 W 133.1(3)
C22 Si2 N3 W 17.1(3)
C24 Si2 N3 W -104.4(3)
N1 W N3 C21 118.6(3)
N2 W N3 C21 18.5(3)
C3 W N3 C21 -121.8(3)
C6 W N3 C21 -53.4(4)
C4 W N3 C21 -135.2(3)
C5 W N3 C21 -109.1(4)
C2 W N3 C21 -86.9(3)
C1 W N3 C21 -61.3(3)
N1 W N3 Si2 -62.0(3)
N2 W N3 Si2 -162.1(3)
C3 W N3 Si2 57.6(3)
C6 W N3 Si2 126.0(3)
C4 W N3 Si2 44.2(3)
C5 W N3 Si2 70.3(4)
C2 W N3 Si2 92.5(3)
C1 W N3 Si2 118.1(2)
N1 W C1 C2 125.6(4)
N3 W C1 C2 -54.6(3)
N2 W C1 C2 -130.5(3)
C3 W C1 C2 27.0(3)
C6 W C1 C2 135.3(5)
C4 W C1 C2 64.8(3)
C5 W C1 C2 100.1(3)
N1 W C1 C6 -9.6(5)
N3 W C1 C6 170.1(3)
N2 W C1 C6 94.3(3)
C3 W C1 C6 -108.2(3)
C4 W C1 C6 -70.4(3)
C5 W C1 C6 -35.1(3)
C2 W C1 C6 -135.3(5)
N1 W C1 C1' -113.5(5)
N3 W C1 C1' 66.3(4)
N2 W C1 C1' -9.6(4)
C3 W C1 C1' 147.9(5)
C6 W C1 C1' -103.8(5)
C4 W C1 C1' -174.3(5)
C5 W C1 C1' -139.0(5)
C2 W C1 C1' 120.9(6)
C6 C1 C2 C3 -0.6(7)
C1' C1 C2 C3 -172.6(5)
W C1 C2 C3 -45.6(4)
C6 C1 C2 W 45.0(4)
C1' C1 C2 W -127.0(5)
N1 W C2 C1 -129.6(4)
N3 W C2 C1 126.0(3)
N2 W C2 C1 50.7(3)
C3 W C2 C1 -136.2(5)
C6 W C2 C1 -27.4(3)
C4 W C2 C1 -101.2(4)
C5 W C2 C1 -65.6(3)
N1 W C2 C3 6.7(6)
N3 W C2 C3 -97.8(3)
N2 W C2 C3 -173.0(3)
C6 W C2 C3 108.8(3)
C4 W C2 C3 35.0(3)
C5 W C2 C3 70.6(3)
C1 W C2 C3 136.2(5)
C1 C2 C3 C4 -19.1(7)
W C2 C3 C4 -70.1(4)
C1 C2 C3 W 51.0(5)
N1 W C3 C4 -55.8(4)
N3 W C3 C4 -160.0(3)
N2 W C3 C4 131.1(3)
C6 W C3 C4 62.7(3)
C5 W C3 C4 27.1(3)
C2 W C3 C4 120.9(5)
C1 W C3 C4 96.6(3)
N1 W C3 C2 -176.7(3)
N3 W C3 C2 79.0(3)
N2 W C3 C2 10.2(4)
C6 W C3 C2 -58.3(3)
C4 W C3 C2 -120.9(5)
C5 W C3 C2 -93.8(3)
C1 W C3 C2 -24.4(3)
C2 C3 C4 C5 18.7(8)
W C3 C4 C5 -54.5(5)
C2 C3 C4 W 73.2(4)
N1 W C4 C5 -93.6(3)
N3 W C4 C5 156.4(3)
N2 W C4 C5 34.4(5)
C3 W C4 C5 132.9(5)
C6 W C4 C5 28.2(3)
C2 W C4 C5 98.3(4)
C1 W C4 C5 65.3(3)
N1 W C4 C3 133.5(3)
N3 W C4 C3 23.5(4)
N2 W C4 C3 -98.5(4)
C6 W C4 C3 -104.7(4)
C5 W C4 C3 -132.9(5)
C2 W C4 C3 -34.6(3)
C1 W C4 C3 -67.6(3)
C3 C4 C5 C6 1.5(8)
W C4 C5 C6 -50.2(4)
C3 C4 C5 W 51.7(5)
N1 W C5 C4 90.5(3)
N3 W C5 C4 -43.0(5)
N2 W C5 C4 -160.8(3)
C3 W C5 C4 -28.7(3)
C6 W C5 C4 -133.9(5)
C2 W C5 C4 -66.4(3)
C1 W C5 C4 -99.7(4)
N1 W C5 C6 -135.6(3)
N3 W C5 C6 90.9(4)
N2 W C5 C6 -26.9(3)
C3 W C5 C6 105.2(3)
C4 W C5 C6 133.9(5)
C2 W C5 C6 67.5(3)
C1 W C5 C6 34.2(3)
C4 C5 C6 C1 -21.5(7)
W C5 C6 C1 -73.9(4)
C4 C5 C6 W 52.4(5)
C2 C1 C6 C5 20.7(7)
C1' C1 C6 C5 -166.7(5)
W C1 C6 C5 70.3(4)
C2 C1 C6 W -49.6(4)
C1' C1 C6 W 122.9(4)
N1 W C6 C5 54.3(3)
N3 W C6 C5 -134.9(3)
N2 W C6 C5 156.6(3)
C3 W C6 C5 -62.0(3)
C4 W C6 C5 -26.5(3)
C2 W C6 C5 -96.2(3)
C1 W C6 C5 -121.1(4)
N1 W C6 C1 175.4(3)
N3 W C6 C1 -13.8(4)
N2 W C6 C1 -82.2(3)
C3 W C6 C1 59.2(3)
C4 W C6 C1 94.6(3)
C5 W C6 C1 121.1(4)
C2 W C6 C1 25.0(3)
C2 C1 C1' C2' 6.4(8)
C6 C1 C1' C2' -165.6(5)
W C1 C1' C2' -89.8(6)
C1 C1' C2' C3' 174.8(5)
C7' N1 C7 C12 -172(5)
W N1 C7 C12 4.3(19)
C7' N1 C7 C8 7(4)
W N1 C7 C8 -175.9(7)
C12 C7 C8 C9 -0.7(14)
N1 C7 C8 C9 179.4(8)
C7 C8 C9 C10 -1.0(14)
C8 C9 C10 C11 0.2(14)
C9 C10 C11 C12 2.1(14)
C10 C11 C12 C7 -3.9(14)
N1 C7 C12 C11 -176.9(9)
C8 C7 C12 C11 3.2(15)
C7 N1 C7' C12' 11(3)
W N1 C7' C12' 2(7)
C7 N1 C7' C8' -169(5)
W N1 C7' C8' -178(4)
N1 C7' C8' C9' -178.0(14)
C12' C7' C8' C9' 2(2)
C7' C8' C9' C10' -7(2)
C8' C9' C10' C11' 6(3)
C9' C10' C11' C12' 0(3)
N1 C7' C12' C11' -175.5(18)
C8' C7' C12' C11' 5(3)
C10' C11' C12' C7' -5(3)
Si1 N2 C16 C17 19.9(7)
W N2 C16 C17 -163.0(4)
Si1 N2 C16 C21 -163.0(3)
W N2 C16 C21 14.1(5)
N2 C16 C17 C18 176.5(5)
C21 C16 C17 C18 -0.6(7)
C16 C17 C18 C19 0.4(8)
C17 C18 C19 C20 -0.2(8)
C18 C19 C20 C21 0.3(8)
C19 C20 C21 N3 -178.5(5)
C19 C20 C21 C16 -0.5(7)
Si2 N3 C21 C20 -17.8(7)
W N3 C21 C20 161.6(4)
Si2 N3 C21 C16 164.1(3)
W N3 C21 C16 -16.5(5)
C17 C16 C21 C20 0.6(7)
N2 C16 C21 C20 -176.8(4)
C17 C16 C21 N3 178.9(4)
N2 C16 C21 N3 1.5(6)
